data_7023366
loop_
_publ_author_name
'Akine, Shigehisa'
'Nagumo, Hiroki'
'Nabeshima, Tatsuya'

_publ_section_title
;
 Programmed multiple complexation for the creation of helical structures
 from acyclic phenol-bipyridine oligomer ligands.
;
_journal_issue 45
_journal_name_full 'Dalton transactions (Cambridge, England : 2003)'
_journal_page_first 15974
_journal_page_last 15986
_journal_paper_doi 10.1039/c3dt51240a
_journal_volume 42
_journal_year 2013
_chemical_formula_moiety C86H66Cl2Fe2N10O6
_chemical_formula_sum 'C86 H66 Cl2 Fe2 N10 O6'
_chemical_formula_weight 1518.09
_chemical_name_common '[(LH)2Fe2Cl2](MeCN)2'
_chemical_name_systematic
; 
 ? 
;
_space_group_IT_number 2
_symmetry_cell_setting triclinic
_symmetry_space_group_name_Hall '-P 1'
_symmetry_space_group_name_H-M 'P -1'
_atom_sites_solution_hydrogens geom
_atom_sites_solution_primary direct
_atom_sites_solution_secondary difmap
_audit_creation_method SHELXL-97
_cell_angle_alpha 66.5380(17)
_cell_angle_beta 70.356(3)
_cell_angle_gamma 82.489(2)
_cell_formula_units_Z 1
_cell_length_a 9.8836(7)
_cell_length_b 12.5381(7)
_cell_length_c 16.4708(9)
_cell_measurement_reflns_used 13941
_cell_measurement_temperature 120
_cell_measurement_theta_max 25.00
_cell_measurement_theta_min 2.99
_cell_volume 1763.36(19)
_computing_cell_refinement 'Rapid AUTO (Rigaku Corp.)'
_computing_data_collection 'Rapid AUTO (Rigaku Corp.)'
_computing_data_reduction 'Rapid AUTO (Rigaku Corp.)'
_computing_molecular_graphics ORTEP-3
_computing_publication_material ORTEP-3
_computing_structure_refinement 'SHELXL-97 (Sheldrick, 1997)'
_computing_structure_solution 'SHELXS-97 (Sheldrick, 1997)'
_diffrn_ambient_temperature 120
_diffrn_measured_fraction_theta_full 0.996
_diffrn_measured_fraction_theta_max 0.996
_diffrn_measurement_device_type 'Rigaku R-AXIS Rapid'
_diffrn_measurement_method IP
_diffrn_radiation_monochromator graphite
_diffrn_radiation_source 'fine-focus sealed tube'
_diffrn_radiation_type MoK\a
_diffrn_radiation_wavelength 0.71069
_diffrn_reflns_av_R_equivalents 0.0485
_diffrn_reflns_av_sigmaI/netI 0.0703
_diffrn_reflns_limit_h_max 11
_diffrn_reflns_limit_h_min -11
_diffrn_reflns_limit_k_max 14
_diffrn_reflns_limit_k_min -14
_diffrn_reflns_limit_l_max 17
_diffrn_reflns_limit_l_min -19
_diffrn_reflns_number 13941
_diffrn_reflns_theta_full 25.00
_diffrn_reflns_theta_max 25.00
_diffrn_reflns_theta_min 2.99
_diffrn_standards_decay_% 0
_diffrn_standards_interval_count 0
_diffrn_standards_interval_time 0
_diffrn_standards_number 0
_exptl_absorpt_coefficient_mu 0.553
_exptl_absorpt_correction_T_max 0.9467
_exptl_absorpt_correction_T_min 0.9216
_exptl_absorpt_correction_type multi-scan
_exptl_absorpt_process_details 'Rapid AUTO (Rigaku Corp.)'
_exptl_crystal_colour brown
_exptl_crystal_density_diffrn 1.430
_exptl_crystal_density_method 'not measured'
_exptl_crystal_description prismatic
_exptl_crystal_F_000 786
_exptl_crystal_size_max 0.15
_exptl_crystal_size_mid 0.15
_exptl_crystal_size_min 0.10
_refine_diff_density_max 1.393
_refine_diff_density_min -0.849
_refine_diff_density_rms 0.111
_refine_ls_extinction_method none
_refine_ls_goodness_of_fit_ref 1.035
_refine_ls_hydrogen_treatment constr
_refine_ls_matrix_type full
_refine_ls_number_parameters 512
_refine_ls_number_reflns 6179
_refine_ls_number_restraints 36
_refine_ls_restrained_S_all 1.037
_refine_ls_R_factor_all 0.1037
_refine_ls_R_factor_gt 0.0504
_refine_ls_shift/su_max 0.000
_refine_ls_shift/su_mean 0.000
_refine_ls_structure_factor_coef Fsqd
_refine_ls_weighting_details 'calc w=1/[\s^2^(Fo^2^)+(0.0193P)^2^+5.8927P] where P=(Fo^2^+2Fc^2^)/3'
_refine_ls_weighting_scheme calc
_refine_ls_wR_factor_gt 0.0982
_refine_ls_wR_factor_ref 0.1370
_reflns_number_gt 3888
_reflns_number_total 6179
_reflns_threshold_expression >2sigma(I)
_cod_data_source_file c3dt51240a.txt
_cod_data_source_block (LH)2Fe2
_cod_original_sg_symbol_H-M P-1
_cod_database_code 7023366

loop_
_symmetry_equiv_pos_as_xyz
'x, y, z'
'-x, -y, -z'

loop_
_atom_site_label
_atom_site_type_symbol
_atom_site_fract_x
_atom_site_fract_y
_atom_site_fract_z
_atom_site_U_iso_or_equiv
_atom_site_adp_type
_atom_site_occupancy
_atom_site_symmetry_multiplicity
_atom_site_calc_flag
_atom_site_refinement_flags
_atom_site_disorder_assembly
_atom_site_disorder_group
Fe1 Fe 0.54813(7) 0.47604(6) 0.09180(4) 0.02762(18) Uani 1 1 d . . .
Cl1 Cl 0.60631(12) 0.58052(10) 0.16279(8) 0.0354(3) Uani 1 1 d . . .
C1 C 0.5894(5) 0.7033(4) -0.0544(3) 0.0304(11) Uani 1 1 d . . .
C2 C 0.7404(5) 0.6954(4) -0.0891(3) 0.0321(11) Uani 1 1 d . . .
C3 C 0.8206(6) 0.7993(4) -0.1369(3) 0.0412(12) Uani 1 1 d . . .
H1 H 0.9223 0.7949 -0.1601 0.049 Uiso 1 1 calc R . .
C4 C 0.7576(6) 0.9076(4) -0.1513(4) 0.0448(13) Uani 1 1 d . . .
C5 C 0.6100(6) 0.9127(4) -0.1158(4) 0.0440(13) Uani 1 1 d . . .
H2 H 0.5649 0.9864 -0.1244 0.053 Uiso 1 1 calc R . .
C6 C 0.5255(6) 0.8122(4) -0.0675(3) 0.0374(12) Uani 1 1 d . . .
H3 H 0.4242 0.8180 -0.0435 0.045 Uiso 1 1 calc R . .
O1 O 0.5051(3) 0.6073(2) -0.01129(19) 0.0253(7) Uani 1 1 d . . .
C7 C 0.8497(7) 1.0169(5) -0.2045(4) 0.0656(18) Uani 1 1 d . . .
H4 H 0.7889 1.0845 -0.2236 0.098 Uiso 1 1 calc R . .
H5 H 0.9225 1.0100 -0.2598 0.098 Uiso 1 1 calc R . .
H6 H 0.8973 1.0265 -0.1643 0.098 Uiso 1 1 calc R . .
N1 N 0.7600(4) 0.4876(3) -0.0017(2) 0.0300(9) Uani 1 1 d . . .
C8 C 0.8169(5) 0.5840(4) -0.0766(3) 0.0308(11) Uani 1 1 d . . .
C9 C 0.9511(5) 0.5772(4) -0.1397(3) 0.0375(12) Uani 1 1 d . . .
H7 H 0.9905 0.6439 -0.1937 0.045 Uiso 1 1 calc R . .
C10 C 1.0254(5) 0.4756(5) -0.1238(4) 0.0418(12) Uani 1 1 d . . .
H8 H 1.1166 0.4714 -0.1666 0.050 Uiso 1 1 calc R . .
C11 C 0.9681(5) 0.3784(4) -0.0455(3) 0.0379(12) Uani 1 1 d . . .
H9 H 1.0204 0.3077 -0.0327 0.046 Uiso 1 1 calc R . .
C12 C 0.8331(5) 0.3862(4) 0.0140(3) 0.0339(11) Uani 1 1 d . . .
N2 N 0.6364(4) 0.3120(3) 0.1556(2) 0.0268(8) Uani 1 1 d . . .
C13 C 0.7628(5) 0.2869(4) 0.0998(3) 0.0326(11) Uani 1 1 d . . .
C14 C 0.8185(5) 0.1767(4) 0.1218(4) 0.0383(12) Uani 1 1 d . . .
H10 H 0.9070 0.1609 0.0824 0.046 Uiso 1 1 calc R . .
C15 C 0.7436(5) 0.0892(4) 0.2023(4) 0.0410(12) Uani 1 1 d . . .
H11 H 0.7795 0.0120 0.2178 0.049 Uiso 1 1 calc R . .
C16 C 0.6185(5) 0.1132(4) 0.2594(3) 0.0376(12) Uani 1 1 d . . .
H12 H 0.5680 0.0528 0.3152 0.045 Uiso 1 1 calc R . .
C17 C 0.5635(5) 0.2269(4) 0.2363(3) 0.0292(10) Uani 1 1 d . . .
C18 C 0.3427(5) 0.3506(4) 0.2712(3) 0.0275(10) Uani 1 1 d . . .
C19 C 0.4307(5) 0.2538(4) 0.3003(3) 0.0254(10) Uani 1 1 d . . .
C20 C 0.3891(5) 0.1783(4) 0.3947(3) 0.0306(10) Uani 1 1 d . . .
H13 H 0.4485 0.1136 0.4147 0.037 Uiso 1 1 calc R . .
C21 C 0.2652(5) 0.1947(4) 0.4595(3) 0.0305(10) Uani 1 1 d . . .
C22 C 0.1824(5) 0.2910(4) 0.4297(3) 0.0289(10) Uani 1 1 d . . .
H14 H 0.0971 0.3032 0.4737 0.035 Uiso 1 1 calc R . .
C23 C 0.2184(4) 0.3709(4) 0.3380(3) 0.0261(10) Uani 1 1 d . . .
O2 O 0.3714(3) 0.4207(2) 0.1821(2) 0.0288(7) Uani 1 1 d . . .
C24 C 0.2248(5) 0.1120(4) 0.5604(3) 0.0385(12) Uani 1 1 d . . .
H15 H 0.2622 0.0344 0.5642 0.058 Uiso 1 1 calc R . .
H16 H 0.1200 0.1082 0.5876 0.058 Uiso 1 1 calc R . .
H17 H 0.2661 0.1398 0.5949 0.058 Uiso 1 1 calc R . .
N3 N -0.0030(4) 0.4698(3) 0.3797(2) 0.0288(9) Uani 1 1 d . . .
C25 C 0.1281(5) 0.4768(4) 0.3160(3) 0.0303(10) Uani 1 1 d . . .
C26 C 0.1749(5) 0.5818(4) 0.2399(3) 0.0345(11) Uani 1 1 d . . .
H18 H 0.2675 0.5871 0.1956 0.041 Uiso 1 1 calc R . .
C27 C 0.0862(5) 0.6763(4) 0.2299(3) 0.0388(12) Uani 1 1 d . . .
H19 H 0.1167 0.7473 0.1781 0.047 Uiso 1 1 calc R . .
C28 C -0.0478(5) 0.6688(4) 0.2949(3) 0.0352(11) Uani 1 1 d . . .
H20 H -0.1110 0.7335 0.2884 0.042 Uiso 1 1 calc R . .
C29 C -0.0875(5) 0.5636(4) 0.3702(3) 0.0293(10) Uani 1 1 d . . .
N4 N -0.3234(4) 0.6339(3) 0.4348(3) 0.0314(9) Uani 1 1 d . . .
C30 C -0.2240(5) 0.5492(4) 0.4483(3) 0.0303(10) Uani 1 1 d . . .
C31 C -0.2436(5) 0.4559(4) 0.5328(3) 0.0294(10) Uani 1 1 d . . .
H21 H -0.1733 0.3966 0.5410 0.035 Uiso 1 1 calc R . .
C32 C -0.3693(5) 0.4517(4) 0.6052(3) 0.0330(11) Uani 1 1 d . . .
H22 H -0.3855 0.3890 0.6639 0.040 Uiso 1 1 calc R . .
C33 C -0.4700(5) 0.5382(4) 0.5918(3) 0.0315(11) Uani 1 1 d . . .
H23 H -0.5559 0.5356 0.6410 0.038 Uiso 1 1 calc R . .
C34 C -0.4449(5) 0.6296(4) 0.5054(3) 0.0289(10) Uani 1 1 d . . .
C35 C -0.5349(5) 0.8041(4) 0.3921(3) 0.0322(11) Uani 1 1 d . . .
C36 C -0.5497(5) 0.7240(4) 0.4840(3) 0.0316(11) Uani 1 1 d . . .
C37 C -0.6717(5) 0.7349(4) 0.5544(3) 0.0330(11) Uani 1 1 d . . .
H24 H -0.6827 0.6831 0.6168 0.040 Uiso 1 1 calc R . .
C38 C -0.7777(5) 0.8181(4) 0.5375(3) 0.0334(11) Uani 1 1 d . . .
C39 C -0.7588(5) 0.8927(4) 0.4464(4) 0.0392(12) Uani 1 1 d . . .
H25 H -0.8297 0.9500 0.4329 0.047 Uiso 1 1 calc R . .
C40 C -0.6408(5) 0.8867(4) 0.3745(3) 0.0387(12) Uani 1 1 d . . .
H26 H -0.6315 0.9393 0.3124 0.046 Uiso 1 1 calc R . .
O3 O -0.4198(4) 0.8031(3) 0.3182(2) 0.0415(8) Uani 1 1 d . . .
H27 H -0.3627 0.7505 0.3369 0.062 Uiso 1 1 calc R . .
C41 C -0.9082(5) 0.8222(4) 0.6167(4) 0.0444(13) Uani 1 1 d . . .
H28 H -0.9644 0.8918 0.5944 0.067 Uiso 1 1 calc R . .
H29 H -0.8778 0.8246 0.6667 0.067 Uiso 1 1 calc R . .
H30 H -0.9673 0.7527 0.6404 0.067 Uiso 1 1 calc R . .
N5 N 0.8393(16) 1.0602(11) -0.0201(9) 0.098(5) Uani 0.510(9) 1 d PU A 1
C42 C 0.7973(15) 0.9694(11) 0.0294(8) 0.059(4) Uani 0.510(9) 1 d PU A 1
C43 C 0.7469(19) 0.8566(14) 0.0949(10) 0.057(4) Uani 0.510(9) 1 d PU A 1
H31 H 0.6686 0.8632 0.1481 0.085 Uiso 0.510(9) 1 calc PR A 1
H32 H 0.8257 0.8118 0.1164 0.085 Uiso 0.510(9) 1 calc PR A 1
H33 H 0.7119 0.8168 0.0652 0.085 Uiso 0.510(9) 1 calc PR A 1
N6 N 0.9451(15) 0.8848(10) 0.0834(9) 0.082(4) Uani 0.490(9) 1 d PU A 2
C44 C 0.831(2) 0.8852(12) 0.0860(10) 0.061(4) Uani 0.490(9) 1 d PU A 2
C45 C 0.6731(19) 0.8741(17) 0.0944(14) 0.076(6) Uani 0.490(9) 1 d PU A 2
H34 H 0.6646 0.8132 0.0732 0.114 Uiso 0.490(9) 1 calc PR A 2
H35 H 0.6408 0.9483 0.0557 0.114 Uiso 0.490(9) 1 calc PR A 2
H36 H 0.6134 0.8538 0.1595 0.114 Uiso 0.490(9) 1 calc PR A 2

loop_
_atom_site_aniso_label
_atom_site_aniso_U_11
_atom_site_aniso_U_22
_atom_site_aniso_U_33
_atom_site_aniso_U_23
_atom_site_aniso_U_13
_atom_site_aniso_U_12
Fe1 0.0224(4) 0.0343(4) 0.0223(4) -0.0095(3) -0.0037(3) 0.0000(3)
Cl1 0.0320(7) 0.0451(7) 0.0297(6) -0.0167(5) -0.0067(5) -0.0018(5)
C1 0.031(3) 0.033(3) 0.021(2) -0.0059(19) -0.002(2) -0.011(2)
C2 0.032(3) 0.040(3) 0.021(2) -0.007(2) -0.007(2) -0.006(2)
C3 0.037(3) 0.046(3) 0.036(3) -0.007(2) -0.010(2) -0.015(2)
C4 0.052(4) 0.041(3) 0.038(3) -0.007(2) -0.013(3) -0.018(3)
C5 0.052(4) 0.035(3) 0.043(3) -0.012(2) -0.016(3) -0.001(2)
C6 0.039(3) 0.030(3) 0.038(3) -0.007(2) -0.011(2) -0.002(2)
O1 0.0156(15) 0.0325(17) 0.0222(16) -0.0093(13) -0.0002(13) -0.0011(12)
C7 0.069(4) 0.049(4) 0.064(4) 0.001(3) -0.021(4) -0.026(3)
N1 0.024(2) 0.040(2) 0.023(2) -0.0104(17) -0.0042(17) -0.0035(17)
C8 0.023(2) 0.044(3) 0.022(2) -0.009(2) -0.005(2) -0.008(2)
C9 0.026(3) 0.057(3) 0.026(3) -0.015(2) -0.002(2) -0.007(2)
C10 0.019(3) 0.065(4) 0.040(3) -0.025(3) -0.003(2) 0.004(2)
C11 0.021(3) 0.054(3) 0.034(3) -0.021(2) -0.002(2) 0.010(2)
C12 0.032(3) 0.040(3) 0.030(3) -0.013(2) -0.010(2) -0.002(2)
N2 0.019(2) 0.036(2) 0.025(2) -0.0131(16) -0.0047(16) 0.0002(16)
C13 0.027(3) 0.040(3) 0.030(3) -0.014(2) -0.008(2) 0.002(2)
C14 0.026(3) 0.042(3) 0.043(3) -0.018(2) -0.008(2) 0.009(2)
C15 0.039(3) 0.040(3) 0.046(3) -0.019(2) -0.016(3) 0.011(2)
C16 0.035(3) 0.041(3) 0.032(3) -0.012(2) -0.009(2) 0.007(2)
C17 0.028(3) 0.031(2) 0.028(3) -0.011(2) -0.010(2) -0.0002(19)
C18 0.026(2) 0.033(2) 0.023(2) -0.0087(19) -0.007(2) -0.0055(19)
C19 0.025(2) 0.032(2) 0.018(2) -0.0081(18) -0.0060(19) 0.0003(19)
C20 0.031(3) 0.034(3) 0.026(3) -0.010(2) -0.010(2) 0.000(2)
C21 0.034(3) 0.032(3) 0.025(3) -0.011(2) -0.006(2) -0.007(2)
C22 0.022(2) 0.037(3) 0.028(3) -0.014(2) -0.006(2) -0.0031(19)
C23 0.019(2) 0.032(2) 0.025(2) -0.0139(19) -0.0003(19) -0.0023(18)
O2 0.0246(17) 0.0371(17) 0.0199(16) -0.0083(13) -0.0035(13) -0.0010(13)
C24 0.045(3) 0.033(3) 0.030(3) -0.008(2) -0.007(2) -0.001(2)
N3 0.023(2) 0.038(2) 0.025(2) -0.0150(17) -0.0013(17) -0.0035(16)
C25 0.032(3) 0.035(3) 0.027(3) -0.014(2) -0.008(2) -0.004(2)
C26 0.028(3) 0.036(3) 0.029(3) -0.014(2) 0.007(2) -0.001(2)
C27 0.035(3) 0.038(3) 0.030(3) -0.012(2) 0.005(2) -0.003(2)
C28 0.037(3) 0.033(3) 0.029(3) -0.011(2) -0.004(2) 0.001(2)
C29 0.025(3) 0.035(3) 0.028(3) -0.016(2) -0.004(2) 0.001(2)
N4 0.033(2) 0.034(2) 0.028(2) -0.0151(17) -0.0055(18) -0.0023(17)
C30 0.030(3) 0.032(2) 0.028(3) -0.015(2) -0.003(2) -0.002(2)
C31 0.025(2) 0.033(2) 0.027(3) -0.013(2) -0.003(2) 0.0001(19)
C32 0.035(3) 0.036(3) 0.026(3) -0.010(2) -0.007(2) -0.004(2)
C33 0.025(3) 0.040(3) 0.028(3) -0.014(2) -0.002(2) -0.005(2)
C34 0.026(3) 0.036(3) 0.026(2) -0.017(2) -0.002(2) -0.003(2)
C35 0.030(3) 0.039(3) 0.023(3) -0.010(2) -0.004(2) -0.001(2)
C36 0.025(3) 0.034(3) 0.038(3) -0.019(2) -0.006(2) -0.0006(19)
C37 0.033(3) 0.034(3) 0.029(3) -0.012(2) -0.004(2) -0.005(2)
C38 0.028(3) 0.032(3) 0.037(3) -0.016(2) -0.003(2) -0.001(2)
C39 0.032(3) 0.037(3) 0.046(3) -0.014(2) -0.014(2) 0.007(2)
C40 0.038(3) 0.039(3) 0.030(3) -0.008(2) -0.008(2) 0.003(2)
O3 0.040(2) 0.045(2) 0.0297(19) -0.0101(15) -0.0052(16) 0.0042(16)
C41 0.032(3) 0.049(3) 0.047(3) -0.023(3) 0.000(2) 0.000(2)
N5 0.143(10) 0.078(7) 0.071(7) -0.033(6) -0.018(7) -0.024(7)
C42 0.090(8) 0.044(6) 0.036(6) -0.013(5) -0.017(6) 0.002(6)
C43 0.061(9) 0.062(8) 0.044(7) -0.022(6) -0.006(7) -0.015(7)
N6 0.072(8) 0.075(7) 0.089(8) -0.039(6) -0.012(6) 0.013(6)
C44 0.082(9) 0.039(7) 0.060(8) -0.026(6) -0.016(7) 0.017(7)
C45 0.072(10) 0.085(9) 0.085(10) -0.037(7) -0.041(8) 0.017(8)

loop_
_atom_type_symbol
_atom_type_description
_atom_type_scat_dispersion_real
_atom_type_scat_dispersion_imag
_atom_type_scat_source
C C 0.0033 0.0016 'International Tables Vol C Tables 4.2.6.8 and 6.1.1.4'
H H 0.0000 0.0000 'International Tables Vol C Tables 4.2.6.8 and 6.1.1.4'
N N 0.0061 0.0033 'International Tables Vol C Tables 4.2.6.8 and 6.1.1.4'
O O 0.0106 0.0060 'International Tables Vol C Tables 4.2.6.8 and 6.1.1.4'
Fe Fe 0.3463 0.8444 'International Tables Vol C Tables 4.2.6.8 and 6.1.1.4'
Cl Cl 0.1484 0.1585 'International Tables Vol C Tables 4.2.6.8 and 6.1.1.4'

loop_
_geom_angle_atom_site_label_1
_geom_angle_atom_site_label_2
_geom_angle_atom_site_label_3
_geom_angle
_geom_angle_site_symmetry_1
_geom_angle_site_symmetry_3
O2 Fe1 O1 106.36(12) . .
O2 Fe1 N1 163.65(14) . .
O1 Fe1 N1 85.56(13) . .
O2 Fe1 N2 87.59(13) . .
O1 Fe1 N2 155.84(13) . .
N1 Fe1 N2 77.53(14) . .
O2 Fe1 O1 86.92(12) . 2_665
O1 Fe1 O1 76.21(12) . 2_665
N1 Fe1 O1 85.11(12) . 2_665
N2 Fe1 O1 85.18(12) . 2_665
O2 Fe1 Cl1 96.31(10) . .
O1 Fe1 Cl1 98.15(9) . .
N1 Fe1 Cl1 92.92(10) . .
N2 Fe1 Cl1 99.81(10) . .
O1 Fe1 Cl1 174.14(8) 2_665 .
O1 C1 C6 119.3(4) . .
O1 C1 C2 121.2(4) . .
C6 C1 C2 119.5(4) . .
C3 C2 C1 118.1(4) . .
C3 C2 C8 118.8(4) . .
C1 C2 C8 123.1(4) . .
C4 C3 C2 122.7(5) . .
C4 C3 H1 118.7 . .
C2 C3 H1 118.7 . .
C5 C4 C3 118.0(5) . .
C5 C4 C7 121.7(5) . .
C3 C4 C7 120.3(5) . .
C4 C5 C6 121.5(5) . .
C4 C5 H2 119.2 . .
C6 C5 H2 119.2 . .
C1 C6 C5 120.2(5) . .
C1 C6 H3 119.9 . .
C5 C6 H3 119.9 . .
C1 O1 Fe1 119.1(3) . .
C1 O1 Fe1 121.1(3) . 2_665
Fe1 O1 Fe1 103.79(12) . 2_665
C4 C7 H4 109.5 . .
C4 C7 H5 109.5 . .
H4 C7 H5 109.5 . .
C4 C7 H6 109.5 . .
H4 C7 H6 109.5 . .
H5 C7 H6 109.5 . .
C8 N1 C12 120.6(4) . .
C8 N1 Fe1 124.5(3) . .
C12 N1 Fe1 114.7(3) . .
N1 C8 C9 119.2(4) . .
N1 C8 C2 119.9(4) . .
C9 C8 C2 120.9(4) . .
C10 C9 C8 120.3(5) . .
C10 C9 H7 119.9 . .
C8 C9 H7 119.9 . .
C9 C10 C11 120.0(5) . .
C9 C10 H8 120.0 . .
C11 C10 H8 120.0 . .
C10 C11 C12 118.6(5) . .
C10 C11 H9 120.7 . .
C12 C11 H9 120.7 . .
N1 C12 C11 121.2(4) . .
N1 C12 C13 116.1(4) . .
C11 C12 C13 122.6(4) . .
C17 N2 C13 119.9(4) . .
C17 N2 Fe1 124.4(3) . .
C13 N2 Fe1 114.3(3) . .
N2 C13 C14 121.7(4) . .
N2 C13 C12 115.3(4) . .
C14 C13 C12 123.0(4) . .
C13 C14 C15 118.8(5) . .
C13 C14 H10 120.6 . .
C15 C14 H10 120.6 . .
C16 C15 C14 120.1(5) . .
C16 C15 H11 119.9 . .
C14 C15 H11 119.9 . .
C15 C16 C17 120.4(5) . .
C15 C16 H12 119.8 . .
C17 C16 H12 119.8 . .
N2 C17 C16 119.0(4) . .
N2 C17 C19 120.7(4) . .
C16 C17 C19 120.3(4) . .
O2 C18 C19 121.3(4) . .
O2 C18 C23 119.3(4) . .
C19 C18 C23 119.4(4) . .
C20 C19 C18 118.5(4) . .
C20 C19 C17 118.2(4) . .
C18 C19 C17 123.3(4) . .
C21 C20 C19 122.5(4) . .
C21 C20 H13 118.7 . .
C19 C20 H13 118.7 . .
C20 C21 C22 117.9(4) . .
C20 C21 C24 120.9(4) . .
C22 C21 C24 121.2(4) . .
C21 C22 C23 122.9(4) . .
C21 C22 H14 118.6 . .
C23 C22 H14 118.6 . .
C22 C23 C18 118.8(4) . .
C22 C23 C25 118.0(4) . .
C18 C23 C25 123.2(4) . .
C18 O2 Fe1 129.7(3) . .
C21 C24 H15 109.5 . .
C21 C24 H16 109.5 . .
H15 C24 H16 109.5 . .
C21 C24 H17 109.5 . .
H15 C24 H17 109.5 . .
H16 C24 H17 109.5 . .
C29 N3 C25 119.6(4) . .
N3 C25 C26 120.2(4) . .
N3 C25 C23 115.1(4) . .
C26 C25 C23 124.5(4) . .
C27 C26 C25 119.6(4) . .
C27 C26 H18 120.2 . .
C25 C26 H18 120.2 . .
C26 C27 C28 120.1(4) . .
C26 C27 H19 120.0 . .
C28 C27 H19 120.0 . .
C27 C28 C29 118.1(4) . .
C27 C28 H20 121.0 . .
C29 C28 H20 121.0 . .
N3 C29 C28 122.4(4) . .
N3 C29 C30 115.2(4) . .
C28 C29 C30 122.4(4) . .
C30 N4 C34 119.7(4) . .
N4 C30 C31 121.9(4) . .
N4 C30 C29 117.1(4) . .
C31 C30 C29 120.9(4) . .
C30 C31 C32 118.1(4) . .
C30 C31 H21 120.9 . .
C32 C31 H21 120.9 . .
C33 C32 C31 120.1(4) . .
C33 C32 H22 120.0 . .
C31 C32 H22 120.0 . .
C32 C33 C34 119.3(4) . .
C32 C33 H23 120.3 . .
C34 C33 H23 120.3 . .
N4 C34 C33 120.8(4) . .
N4 C34 C36 116.2(4) . .
C33 C34 C36 122.9(4) . .
O3 C35 C40 117.6(4) . .
O3 C35 C36 122.2(4) . .
C40 C35 C36 120.2(4) . .
C37 C36 C35 117.0(4) . .
C37 C36 C34 120.8(4) . .
C35 C36 C34 122.2(4) . .
C38 C37 C36 123.3(4) . .
C38 C37 H24 118.4 . .
C36 C37 H24 118.4 . .
C39 C38 C37 117.2(4) . .
C39 C38 C41 122.6(4) . .
C37 C38 C41 120.2(4) . .
C40 C39 C38 122.1(5) . .
C40 C39 H25 118.9 . .
C38 C39 H25 118.9 . .
C39 C40 C35 120.2(5) . .
C39 C40 H26 119.9 . .
C35 C40 H26 119.9 . .
C35 O3 H27 109.5 . .
C38 C41 H28 109.5 . .
C38 C41 H29 109.5 . .
H28 C41 H29 109.5 . .
C38 C41 H30 109.5 . .
H28 C41 H30 109.5 . .
H29 C41 H30 109.5 . .
N5 C42 C43 177.1(15) . .
N6 C44 C45 175.0(17) . .
C44 C45 H34 109.5 . .
C44 C45 H35 109.5 . .
H34 C45 H35 109.5 . .
C44 C45 H36 109.5 . .
H34 C45 H36 109.5 . .
H35 C45 H36 109.5 . .

loop_
_geom_bond_atom_site_label_1
_geom_bond_atom_site_label_2
_geom_bond_distance
_geom_bond_site_symmetry_2
Fe1 O2 1.869(3) .
Fe1 O1 1.962(3) .
Fe1 N1 2.124(4) .
Fe1 N2 2.126(4) .
Fe1 O1 2.200(3) 2_665
Fe1 Cl1 2.2983(13) .
C1 O1 1.353(5) .
C1 C6 1.393(6) .
C1 C2 1.414(6) .
C2 C3 1.407(6) .
C2 C8 1.471(6) .
C3 C4 1.382(7) .
C3 H1 0.9500 .
C4 C5 1.380(7) .
C4 C7 1.519(7) .
C5 C6 1.396(7) .
C5 H2 0.9500 .
C6 H3 0.9500 .
O1 Fe1 2.200(3) 2_665
C7 H4 0.9800 .
C7 H5 0.9800 .
C7 H6 0.9800 .
N1 C8 1.351(5) .
N1 C12 1.352(6) .
C8 C9 1.399(6) .
C9 C10 1.361(7) .
C9 H7 0.9500 .
C10 C11 1.381(7) .
C10 H8 0.9500 .
C11 C12 1.383(6) .
C11 H9 0.9500 .
C12 C13 1.482(6) .
N2 C17 1.362(5) .
N2 C13 1.363(6) .
C13 C14 1.371(6) .
C14 C15 1.379(7) .
C14 H10 0.9500 .
C15 C16 1.361(7) .
C15 H11 0.9500 .
C16 C17 1.406(6) .
C16 H12 0.9500 .
C17 C19 1.477(6) .
C18 O2 1.328(5) .
C18 C19 1.415(6) .
C18 C23 1.421(6) .
C19 C20 1.409(6) .
C20 C21 1.382(6) .
C20 H13 0.9500 .
C21 C22 1.382(6) .
C21 C24 1.512(6) .
C22 C23 1.393(6) .
C22 H14 0.9500 .
C23 C25 1.488(6) .
C24 H15 0.9800 .
C24 H16 0.9800 .
C24 H17 0.9800 .
N3 C29 1.339(6) .
N3 C25 1.353(6) .
C25 C26 1.405(6) .
C26 C27 1.368(6) .
C26 H18 0.9500 .
C27 C28 1.381(6) .
C27 H19 0.9500 .
C28 C29 1.392(6) .
C28 H20 0.9500 .
C29 C30 1.490(6) .
N4 C30 1.352(6) .
N4 C34 1.352(6) .
C30 C31 1.387(6) .
C31 C32 1.393(6) .
C31 H21 0.9500 .
C32 C33 1.375(6) .
C32 H22 0.9500 .
C33 C34 1.392(6) .
C33 H23 0.9500 .
C34 C36 1.480(6) .
C35 O3 1.362(5) .
C35 C40 1.391(6) .
C35 C36 1.414(6) .
C36 C37 1.400(6) .
C37 C38 1.394(6) .
C37 H24 0.9500 .
C38 C39 1.379(7) .
C38 C41 1.507(6) .
C39 C40 1.373(7) .
C39 H25 0.9500 .
C40 H26 0.9500 .
O3 H27 0.8400 .
C41 H28 0.9800 .
C41 H29 0.9800 .
C41 H30 0.9800 .
N5 C42 1.135(15) .
C42 C43 1.42(2) .
C43 H31 0.9800 .
C43 H32 0.9800 .
C43 H33 0.9800 .
N6 C44 1.11(2) .
C44 C45 1.54(3) .
C45 H34 0.9800 .
C45 H35 0.9800 .
C45 H36 0.9800 .

loop_
_geom_torsion_atom_site_label_1
_geom_torsion_atom_site_label_2
_geom_torsion_atom_site_label_3
_geom_torsion_atom_site_label_4
_geom_torsion
_geom_torsion_site_symmetry_1
_geom_torsion_site_symmetry_4
O1 C1 C2 C3 177.1(4) . .
C6 C1 C2 C3 -0.7(7) . .
O1 C1 C2 C8 -3.5(7) . .
C6 C1 C2 C8 178.7(4) . .
C1 C2 C3 C4 -0.4(7) . .
C8 C2 C3 C4 -179.7(5) . .
C2 C3 C4 C5 1.1(8) . .
C2 C3 C4 C7 -179.2(5) . .
C3 C4 C5 C6 -0.8(8) . .
C7 C4 C5 C6 179.6(5) . .
O1 C1 C6 C5 -176.9(4) . .
C2 C1 C6 C5 1.0(7) . .
C4 C5 C6 C1 -0.2(8) . .
C6 C1 O1 Fe1 -130.3(4) . .
C2 C1 O1 Fe1 51.9(5) . .
C6 C1 O1 Fe1 98.9(4) . 2_665
C2 C1 O1 Fe1 -78.9(5) . 2_665
O2 Fe1 O1 C1 139.3(3) . .
N1 Fe1 O1 C1 -52.1(3) . .
N2 Fe1 O1 C1 -97.5(4) . .
O1 Fe1 O1 C1 -138.1(3) 2_665 .
Cl1 Fe1 O1 C1 40.2(3) . .
O2 Fe1 O1 Fe1 -82.55(14) . 2_665
N1 Fe1 O1 Fe1 86.05(14) . 2_665
N2 Fe1 O1 Fe1 40.6(3) . 2_665
O1 Fe1 O1 Fe1 0.0 2_665 2_665
Cl1 Fe1 O1 Fe1 178.37(10) . 2_665
O2 Fe1 N1 C8 160.2(4) . .
O1 Fe1 N1 C8 22.5(3) . .
N2 Fe1 N1 C8 -174.8(4) . .
O1 Fe1 N1 C8 99.0(3) 2_665 .
Cl1 Fe1 N1 C8 -75.4(3) . .
O2 Fe1 N1 C12 -14.2(7) . .
O1 Fe1 N1 C12 -151.8(3) . .
N2 Fe1 N1 C12 10.8(3) . .
O1 Fe1 N1 C12 -75.3(3) 2_665 .
Cl1 Fe1 N1 C12 110.2(3) . .
C12 N1 C8 C9 1.9(6) . .
Fe1 N1 C8 C9 -172.2(3) . .
C12 N1 C8 C2 -175.7(4) . .
Fe1 N1 C8 C2 10.3(6) . .
C3 C2 C8 N1 150.8(4) . .
C1 C2 C8 N1 -28.5(7) . .
C3 C2 C8 C9 -26.7(7) . .
C1 C2 C8 C9 154.0(4) . .
N1 C8 C9 C10 -2.3(7) . .
C2 C8 C9 C10 175.3(4) . .
C8 C9 C10 C11 0.3(7) . .
C9 C10 C11 C12 2.0(7) . .
C8 N1 C12 C11 0.4(7) . .
Fe1 N1 C12 C11 175.0(4) . .
C8 N1 C12 C13 178.1(4) . .
Fe1 N1 C12 C13 -7.3(5) . .
C10 C11 C12 N1 -2.4(7) . .
C10 C11 C12 C13 -179.9(4) . .
O2 Fe1 N2 C17 -6.2(3) . .
O1 Fe1 N2 C17 -132.8(4) . .
N1 Fe1 N2 C17 -179.4(4) . .
O1 Fe1 N2 C17 -93.4(3) 2_665 .
Cl1 Fe1 N2 C17 89.8(3) . .
O2 Fe1 N2 C13 160.2(3) . .
O1 Fe1 N2 C13 33.7(5) . .
N1 Fe1 N2 C13 -12.9(3) . .
O1 Fe1 N2 C13 73.1(3) 2_665 .
Cl1 Fe1 N2 C13 -103.8(3) . .
C17 N2 C13 C14 1.2(7) . .
Fe1 N2 C13 C14 -165.9(4) . .
C17 N2 C13 C12 -179.7(4) . .
Fe1 N2 C13 C12 13.1(5) . .
N1 C12 C13 N2 -3.9(6) . .
C11 C12 C13 N2 173.7(4) . .
N1 C12 C13 C14 175.1(4) . .
C11 C12 C13 C14 -7.3(7) . .
N2 C13 C14 C15 0.4(7) . .
C12 C13 C14 C15 -178.6(5) . .
C13 C14 C15 C16 -1.5(8) . .
C14 C15 C16 C17 0.9(8) . .
C13 N2 C17 C16 -1.8(6) . .
Fe1 N2 C17 C16 164.0(3) . .
C13 N2 C17 C19 176.5(4) . .
Fe1 N2 C17 C19 -17.7(6) . .
C15 C16 C17 N2 0.8(7) . .
C15 C16 C17 C19 -177.5(4) . .
O2 C18 C19 C20 -175.7(4) . .
C23 C18 C19 C20 1.9(6) . .
O2 C18 C19 C17 3.6(7) . .
C23 C18 C19 C17 -178.8(4) . .
N2 C17 C19 C20 -156.9(4) . .
C16 C17 C19 C20 21.4(6) . .
N2 C17 C19 C18 23.9(6) . .
C16 C17 C19 C18 -157.9(4) . .
C18 C19 C20 C21 0.7(7) . .
C17 C19 C20 C21 -178.6(4) . .
C19 C20 C21 C22 -1.8(7) . .
C19 C20 C21 C24 -179.6(4) . .
C20 C21 C22 C23 0.2(7) . .
C24 C21 C22 C23 178.0(4) . .
C21 C22 C23 C18 2.4(7) . .
C21 C22 C23 C25 -174.6(4) . .
O2 C18 C23 C22 174.3(4) . .
C19 C18 C23 C22 -3.4(6) . .
O2 C18 C23 C25 -8.9(6) . .
C19 C18 C23 C25 173.4(4) . .
C19 C18 O2 Fe1 -39.7(6) . .
C23 C18 O2 Fe1 142.6(3) . .
O1 Fe1 O2 C18 -164.3(3) . .
N1 Fe1 O2 C18 60.2(7) . .
N2 Fe1 O2 C18 35.8(4) . .
O1 Fe1 O2 C18 121.1(4) 2_665 .
Cl1 Fe1 O2 C18 -63.8(4) . .
C29 N3 C25 C26 -0.4(6) . .
C29 N3 C25 C23 174.5(4) . .
C22 C23 C25 N3 -18.4(6) . .
C18 C23 C25 N3 164.7(4) . .
C22 C23 C25 C26 156.2(4) . .
C18 C23 C25 C26 -20.7(7) . .
N3 C25 C26 C27 -1.0(7) . .
C23 C25 C26 C27 -175.4(4) . .
C25 C26 C27 C28 0.8(7) . .
C26 C27 C28 C29 0.8(7) . .
C25 N3 C29 C28 2.1(7) . .
C25 N3 C29 C30 -175.1(4) . .
C27 C28 C29 N3 -2.3(7) . .
C27 C28 C29 C30 174.6(4) . .
C34 N4 C30 C31 1.1(7) . .
C34 N4 C30 C29 -175.3(4) . .
N3 C29 C30 N4 -169.0(4) . .
C28 C29 C30 N4 13.9(6) . .
N3 C29 C30 C31 14.6(6) . .
C28 C29 C30 C31 -162.5(4) . .
N4 C30 C31 C32 -0.8(7) . .
C29 C30 C31 C32 175.5(4) . .
C30 C31 C32 C33 0.2(7) . .
C31 C32 C33 C34 0.0(7) . .
C30 N4 C34 C33 -0.8(6) . .
C30 N4 C34 C36 -178.4(4) . .
C32 C33 C34 N4 0.3(7) . .
C32 C33 C34 C36 177.8(4) . .
O3 C35 C36 C37 178.9(4) . .
C40 C35 C36 C37 -1.9(7) . .
O3 C35 C36 C34 -3.3(7) . .
C40 C35 C36 C34 175.9(4) . .
N4 C34 C36 C37 -173.1(4) . .
C33 C34 C36 C37 9.3(7) . .
N4 C34 C36 C35 9.2(6) . .
C33 C34 C36 C35 -168.4(4) . .
C35 C36 C37 C38 1.4(7) . .
C34 C36 C37 C38 -176.4(4) . .
C36 C37 C38 C39 -0.3(7) . .
C36 C37 C38 C41 178.1(4) . .
C37 C38 C39 C40 -0.2(7) . .
C41 C38 C39 C40 -178.6(5) . .
C38 C39 C40 C35 -0.3(8) . .
O3 C35 C40 C39 -179.3(4) . .
C36 C35 C40 C39 1.5(7) . .
